data_2216082
loop_
_publ_author_name
'Aghabozorg, Hossein'
'Attar Gharamaleki, Jafar'
'Motyeian, Elham'
'Ghadermazi, Mohammad'

_publ_section_title
;
 Poly[propane-1,3-diammonium
 [diaqua(\m~4~-4-benzene-1,2,4,5-tetracarboxylato)cobaltate(II)]
 hemihydrate]
;
_journal_coeditor_code OM2167
_journal_issue 11
_journal_name_full 'Acta Crystallographica Section E'
_journal_page_first m2793
_journal_page_last m2794
_journal_paper_doi 10.1107/S1600536807050659
_journal_volume 63
_journal_year 2007
_chemical_formula_iupac '(C3 H12 N2) [Co (C10 H2 O8) (H2 O1)2], 0.5H2 O'
_chemical_formula_moiety 'C3 H12 N2 2+, C10 H6 Co O10 -, 0.5(H2 O)'
_chemical_formula_sum 'C13 H19 Co N2 O10.5'
_chemical_formula_weight 430.23
_chemical_name_systematic
;
Poly[propane-1,3-diammonium
[diaqua(\m~4~-4-benzene-1,2,4,5-tetracarboxylato)cobaltate(II)]
hemihydrate]
;
_space_group_IT_number 46
_symmetry_cell_setting orthorhombic
_symmetry_space_group_name_Hall 'I 2 -2a'
_symmetry_space_group_name_H-M 'I m a 2'
_atom_sites_solution_hydrogens geom
_atom_sites_solution_primary direct
_atom_sites_solution_secondary difmap
_audit_creation_method SHELXL-97
_cell_angle_alpha 90.00
_cell_angle_beta 90.00
_cell_angle_gamma 90.00
_cell_formula_units_Z 4
_cell_length_a 16.4011(3)
_cell_length_b 7.17860(10)
_cell_length_c 14.2586(2)
_cell_measurement_reflns_used 6735
_cell_measurement_temperature 100(2)
_cell_measurement_theta_max 46.73
_cell_measurement_theta_min 2.48
_cell_volume 1678.76(5)
_computing_cell_refinement 'SAINT (Bruker, 2005)'
_computing_data_collection 'APEX2 (Bruker, 2005)'
_computing_data_reduction 'SAINT (Bruker, 2005)'
_computing_molecular_graphics 'SHELXTL Bruker, 2005)'
_computing_publication_material 'SHELXTL Bruker, 2005)'
_computing_structure_refinement 'SHELXL97 (Sheldrick, 1997)'
_computing_structure_solution 'SHELXS97 (Sheldrick, 1997)'
_diffrn_ambient_temperature 100(2)
_diffrn_measured_fraction_theta_full 0.994
_diffrn_measured_fraction_theta_max 0.994
_diffrn_measurement_device_type 'Bruker APEXII CCD'
_diffrn_measurement_method \w
_diffrn_radiation_monochromator graphite
_diffrn_radiation_source 'fine-focus sealed tube'
_diffrn_radiation_type MoK\a
_diffrn_radiation_wavelength 0.71073
_diffrn_reflns_av_R_equivalents 0.0264
_diffrn_reflns_av_sigmaI/netI 0.0151
_diffrn_reflns_limit_h_max 23
_diffrn_reflns_limit_h_min -23
_diffrn_reflns_limit_k_max 10
_diffrn_reflns_limit_k_min -10
_diffrn_reflns_limit_l_max 20
_diffrn_reflns_limit_l_min -20
_diffrn_reflns_number 19141
_diffrn_reflns_theta_full 30.00
_diffrn_reflns_theta_max 30.00
_diffrn_reflns_theta_min 3.10
_exptl_absorpt_coefficient_mu 1.085
_exptl_absorpt_correction_T_max 0.872
_exptl_absorpt_correction_T_min 0.796
_exptl_absorpt_correction_type multi-scan
_exptl_absorpt_process_details '(SADABS; Bruker, 2005)'
_exptl_crystal_colour colourless
_exptl_crystal_density_diffrn 1.702
_exptl_crystal_density_method 'not measured'
_exptl_crystal_description prism
_exptl_crystal_F_000 888
_exptl_crystal_size_max 0.22
_exptl_crystal_size_mid 0.18
_exptl_crystal_size_min 0.13
_refine_diff_density_max 0.807
_refine_diff_density_min -0.345
_refine_ls_abs_structure_details 'Flack (1983)'
_refine_ls_abs_structure_Flack 0.375(11)
_refine_ls_extinction_method none
_refine_ls_goodness_of_fit_ref 0.997
_refine_ls_hydrogen_treatment constr
_refine_ls_matrix_type full
_refine_ls_number_parameters 134
_refine_ls_number_reflns 2526
_refine_ls_number_restraints 1
_refine_ls_restrained_S_all 0.997
_refine_ls_R_factor_all 0.0224
_refine_ls_R_factor_gt 0.0219
_refine_ls_shift/su_max 0.004
_refine_ls_shift/su_mean 0.000
_refine_ls_structure_factor_coef Fsqd
_refine_ls_weighting_details 'calc w=1/[\s^2^(Fo^2^)+(0.05P)^2^+P] where P=(Fo^2^+2Fc^2^)/3'
_refine_ls_weighting_scheme calc
_refine_ls_wR_factor_gt 0.0655
_refine_ls_wR_factor_ref 0.0660
_reflns_number_gt 2479
_reflns_number_total 2526
_reflns_threshold_expression I>2\s(I)
_cod_data_source_file om2167.cif
_cod_data_source_block I
_cod_original_formula_sum 'C13 H19 Co1 N2 O10.5'
_cod_database_code 2216082
_cod_database_fobs_code 2216082

loop_
_symmetry_equiv_pos_as_xyz
'x, y, z'
'-x, -y, z'
'x+1/2, -y, z'
'-x+1/2, y, z'
'x+1/2, y+1/2, z+1/2'
'-x+1/2, -y+1/2, z+1/2'
'x+1, -y+1/2, z+1/2'
'-x+1, y+1/2, z+1/2'

loop_
_atom_site_type_symbol
_atom_site_label
_atom_site_fract_x
_atom_site_fract_y
_atom_site_fract_z
_atom_site_U_iso_or_equiv
_atom_site_adp_type
_atom_site_calc_flag
_atom_site_refinement_flags
_atom_site_occupancy
Co Co1 0.5000 0.5000 0.82749(2) 0.00585(4) Uani d S 1
O O1 0.59187(6) 0.93889(14) 1.23336(6) 0.01174(18) Uani d . 1
O O2 0.54019(5) 0.69011(13) 1.15830(6) 0.01297(17) Uani d . 1
O O3 0.56026(5) 0.86184(13) 0.96344(7) 0.01294(16) Uani d . 1
O O4 0.58410(6) 0.55896(14) 0.93363(6) 0.01095(17) Uani d . 1
C C1 0.7500 0.8092(3) 1.17061(12) 0.0095(3) Uani d S 1
H H1A 0.7500 0.8483 1.2343 0.011 Uiso calc SR 1
C C2 0.67589(7) 0.78092(16) 1.12452(9) 0.0090(2) Uani d . 1
C C3 0.67626(7) 0.72442(17) 1.03074(8) 0.0083(2) Uani d . 1
C C4 0.7500 0.6944(2) 0.98435(12) 0.0095(3) Uani d S 1
H H4A 0.7500 0.6535 0.9210 0.011 Uiso calc SR 1
C C5 0.59580(7) 0.80529(17) 1.17606(8) 0.0093(2) Uani d . 1
C C6 0.59980(7) 0.71361(17) 0.97228(8) 0.0090(2) Uani d . 1
O O5 0.45721(5) 0.77721(11) 0.82396(8) 0.01252(15) Uani d . 1
H H5B 0.4770 0.8192 0.8781 0.015 Uiso d R 1
H H5A 0.4806 0.8255 0.7732 0.015 Uiso d R 1
N N1 0.40163(6) 0.73402(16) 0.54638(8) 0.0136(2) Uani d . 1
H H1B 0.4460 0.7422 0.5844 0.020 Uiso calc R 1
H H1C 0.4044 0.8241 0.5016 0.020 Uiso calc R 1
H H1D 0.4006 0.6200 0.5185 0.020 Uiso calc R 1
C C7 0.32604(8) 0.75991(19) 0.60320(9) 0.0136(2) Uani d . 1
H H7A 0.3248 0.8881 0.6288 0.016 Uiso calc R 1
H H7B 0.3264 0.6718 0.6566 0.016 Uiso calc R 1
C C8 0.2500 0.7265(3) 0.54340(14) 0.0133(3) Uani d S 1
H H8A 0.2500 0.5971 0.5195 0.016 Uiso calc SR 1
H H8B 0.2500 0.8123 0.4890 0.016 Uiso calc SR 1
O O6 0.2991(5) 0.9781(12) 0.8219(7) 0.071(2) Uani d P 0.25
H H6A 0.3333 0.8845 0.8105 0.085 Uiso d PR 0.25
H H6B 0.2500 0.9320 0.8101 0.085 Uiso d SPR 0.50

loop_
_atom_site_aniso_label
_atom_site_aniso_U_11
_atom_site_aniso_U_22
_atom_site_aniso_U_33
_atom_site_aniso_U_12
_atom_site_aniso_U_13
_atom_site_aniso_U_23
Co1 0.00543(8) 0.00700(8) 0.00512(8) -0.00108(6) 0.000 0.000
O1 0.0107(4) 0.0125(4) 0.0120(4) -0.0006(4) 0.0035(3) -0.0034(3)
O2 0.0105(4) 0.0155(4) 0.0129(4) -0.0035(3) 0.0009(3) -0.0023(3)
O3 0.0122(3) 0.0118(4) 0.0149(4) 0.0024(3) -0.0036(3) -0.0017(3)
O4 0.0107(4) 0.0114(4) 0.0107(4) -0.0002(3) -0.0025(3) -0.0008(3)
C1 0.0094(7) 0.0114(6) 0.0077(7) 0.000 0.000 -0.0018(6)
C2 0.0103(5) 0.0077(5) 0.0091(5) 0.0004(4) 0.0010(4) -0.0016(4)
C3 0.0061(4) 0.0094(5) 0.0095(5) 0.0000(4) 0.0000(4) -0.0007(4)
C4 0.0095(7) 0.0090(6) 0.0099(8) 0.000 0.000 -0.0009(6)
C5 0.0084(5) 0.0106(5) 0.0089(5) 0.0006(4) 0.0000(4) 0.0009(4)
C6 0.0080(4) 0.0114(5) 0.0078(5) -0.0011(4) 0.0011(4) 0.0003(4)
O5 0.0144(3) 0.0129(3) 0.0103(3) 0.0005(3) -0.0004(4) 0.0000(3)
N1 0.0095(4) 0.0143(5) 0.0170(5) 0.0001(4) 0.0009(4) 0.0029(4)
C7 0.0121(5) 0.0122(5) 0.0166(6) 0.0004(4) 0.0004(4) 0.0010(5)
C8 0.0099(6) 0.0132(7) 0.0169(7) 0.000 0.000 0.0012(6)
O6 0.056(3) 0.120(6) 0.036(3) 0.056(4) 0.014(4) 0.001(4)

loop_
_atom_type_symbol
_atom_type_description
_atom_type_scat_dispersion_real
_atom_type_scat_dispersion_imag
_atom_type_scat_source
O O 0.0106 0.0060 'International Tables Vol C Tables 4.2.6.8 and 6.1.1.4'
H H 0.0000 0.0000 'International Tables Vol C Tables 4.2.6.8 and 6.1.1.4'
Co Co 0.3494 0.9721 'International Tables Vol C Tables 4.2.6.8 and 6.1.1.4'
C C 0.0033 0.0016 'International Tables Vol C Tables 4.2.6.8 and 6.1.1.4'
N N 0.0061 0.0033 'International Tables Vol C Tables 4.2.6.8 and 6.1.1.4'

loop_
_geom_angle_atom_site_label_1
_geom_angle_atom_site_label_2
_geom_angle_atom_site_label_3
_geom_angle_site_symmetry_1
_geom_angle_site_symmetry_3
_geom_angle
_geom_angle_publ_flag
O1 Co1 O1 8_544 7_464 98.92(5) ?
O1 Co1 O4 8_544 . 174.14(4) y
O1 Co1 O4 7_464 . 86.91(3) ?
O4 Co1 O4 . 2_665 87.26(5) ?
O1 Co1 O5 8_544 2_665 91.54(4) ?
O1 Co1 O5 7_464 2_665 86.68(4) ?
O4 Co1 O5 . 2_665 89.36(4) ?
O4 Co1 O5 2_665 2_665 92.62(4) ?
O1 Co1 O5 7_464 . 91.54(4) ?
O4 Co1 O5 . . 92.62(4) ?
O4 Co1 O5 2_665 . 89.36(4) ?
O5 Co1 O5 2_665 . 177.26(6) y
C5 O1 Co1 . 7_465 128.29(8) ?
C6 O4 Co1 . . 128.82(8) ?
C2 C1 C2 . 4_655 120.99(16) ?
C2 C1 H1A . . 119.5 ?
C2 C1 H1A 4_655 . 119.5 ?
C1 C2 C3 . . 119.25(13) ?
C1 C2 C5 . . 120.62(11) ?
C3 C2 C5 . . 120.10(12) ?
C4 C3 C2 . . 120.15(13) ?
C4 C3 C6 . . 116.80(11) ?
C2 C3 C6 . . 122.71(12) ?
C3 C4 C3 . 4_655 120.18(15) ?
C3 C4 H4A . . 119.9 ?
C3 C4 H4A 4_655 . 119.9 ?
O2 C5 O1 . . 126.41(11) ?
O2 C5 C2 . . 117.09(11) ?
O1 C5 C2 . . 116.50(11) ?
O3 C6 O4 . . 126.57(11) ?
O3 C6 C3 . . 116.27(11) ?
O4 C6 C3 . . 117.07(11) ?
Co1 O5 H5B . . 100.2 ?
Co1 O5 H5A . . 104.1 ?
H5B O5 H5A . . 114.6 ?
C7 N1 H1B . . 109.5 ?
C7 N1 H1C . . 109.5 ?
H1B N1 H1C . . 109.5 ?
C7 N1 H1D . . 109.5 ?
H1B N1 H1D . . 109.5 ?
H1C N1 H1D . . 109.5 ?
N1 C7 C8 . . 110.80(11) ?
N1 C7 H7A . . 109.5 ?
C8 C7 H7A . . 109.5 ?
N1 C7 H7B . . 109.5 ?
C8 C7 H7B . . 109.5 ?
H7A C7 H7B . . 108.1 ?
C7 C8 C7 . 4 109.24(15) ?
C7 C8 H8A . . 109.8 ?
C7 C8 H8A 4 . 109.8 ?
C7 C8 H8B . . 109.8 ?
C7 C8 H8B 4 . 109.8 ?
H8A C8 H8B . . 108.3 ?
O6 O6 H6A 4 . 129.1 ?
H6A O6 H6B . . 104.9 ?

loop_
_geom_bond_atom_site_label_1
_geom_bond_atom_site_label_2
_geom_bond_site_symmetry_2
_geom_bond_distance
_geom_bond_publ_flag
Co1 O1 8_544 2.0650(9) y
Co1 O4 . 2.0910(9) y
Co1 O5 . 2.1107(8) y
O1 C5 . 1.2615(16) ?
O1 Co1 7_465 2.0650(9) ?
O2 C5 . 1.2569(15) ?
O3 C6 . 1.2525(15) ?
O4 C6 . 1.2659(16) ?
C1 C2 . 1.3967(15) ?
C1 C2 4_655 1.3967(15) ?
C1 H1A . 0.9500 ?
C2 C3 . 1.3973(14) ?
C2 C5 . 1.5153(17) ?
C3 C4 . 1.3952(14) ?
C3 C6 . 1.5077(17) ?
C4 C3 4_655 1.3952(14) ?
C4 H4A . 0.9500 ?
O5 H5B . 0.8899 ?
O5 H5A . 0.8901 ?
N1 C7 . 1.4926(16) ?
N1 H1B . 0.9100 ?
N1 H1C . 0.9100 ?
N1 H1D . 0.9100 ?
C7 C8 . 1.5297(17) ?
C7 H7A . 0.9900 ?
C7 H7B . 0.9900 ?
C8 C7 4 1.5297(17) ?
C8 H8A . 0.9900 ?
C8 H8B . 0.9900 ?
O6 O6 4 1.612(15) ?
O6 H6A . 0.8900 ?
O6 H6B . 0.8873 ?

loop_
_geom_hbond_atom_site_label_D
_geom_hbond_atom_site_label_H
_geom_hbond_atom_site_label_A
_geom_hbond_site_symmetry_A
_geom_hbond_distance_DH
_geom_hbond_distance_HA
_geom_hbond_distance_DA
_geom_hbond_angle_DHA
_geom_hbond_publ_flag
O5 H5B O3 1_555 0.89 1.85 2.6800(10) 153 y
O5 H5A O2 7_464 0.89 1.91 2.7370(10) 154 y
N1 H1B O2 7_464 0.91 1.93 2.8310(10) 168 y
N1 H1C O4 8_554 0.91 1.95 2.843(2) 166 y
N1 H1D O3 8_544 0.91 2.11 2.988(2) 161 y
C7 H7B Cg 5_545 0.99 2.98 3.767(2) 137 y
C8 H8B Cg 5_555 0.99 2.61 3.439(2) 141 y

loop_
_geom_torsion_atom_site_label_1
_geom_torsion_atom_site_label_2
_geom_torsion_atom_site_label_3
_geom_torsion_atom_site_label_4
_geom_torsion_site_symmetry_1
_geom_torsion_site_symmetry_4
_geom_torsion
O1 Co1 O4 C6 7_464 . 88.68(11)
O4 Co1 O4 C6 2_665 . -91.95(11)
O5 Co1 O4 C6 2_665 . 175.39(11)
O5 Co1 O4 C6 . . -2.72(11)
C2 C1 C2 C3 4_655 . -0.4(2)
C2 C1 C2 C5 4_655 . 177.80(11)
C1 C2 C3 C4 . . 0.84(16)
C5 C2 C3 C4 . . -177.32(13)
C1 C2 C3 C6 . . -172.23(14)
C5 C2 C3 C6 . . 9.60(15)
C2 C3 C4 C3 . 4_655 -1.3(2)
C6 C3 C4 C3 . 4_655 172.13(10)
Co1 O1 C5 O2 7_465 . 7.22(19)
Co1 O1 C5 C2 7_465 . -172.14(8)
C1 C2 C5 O2 . . -140.38(14)
C3 C2 C5 O2 . . 37.76(15)
C1 C2 C5 O1 . . 39.04(18)
C3 C2 C5 O1 . . -142.82(11)
Co1 O4 C6 O3 . . 10.12(19)
Co1 O4 C6 C3 . . -166.26(8)
C4 C3 C6 O3 . . -114.56(14)
C2 C3 C6 O3 . . 58.73(15)
C4 C3 C6 O4 . . 62.21(17)
C2 C3 C6 O4 . . -124.50(12)
N1 C7 C8 C7 . 4 -178.35(9)
